data_7048404
loop_
_publ_author_name
'Swidan, Ala'aeddeen'
'Binder, Justin F.'
'Onge, Blake J St'
'Suter, Riccardo'
'Burford, Neil'
'Macdonald, Charles L. B.'

_publ_section_title
;
 2,6-Bis(benzimidazol-2-yl)pyridines as more electron-rich and sterically
 accessible alternatives to 2,6-bis(imino)pyridine for group 13
 coordination chemistry.
;
_journal_issue 4
_journal_name_full 'Dalton transactions (Cambridge, England : 2003)'
_journal_page_first 1284
_journal_page_last 1291
_journal_paper_doi 10.1039/c8dt04276d
_journal_volume 48
_journal_year 2019
_chemical_formula_moiety 'C37 H25 Cl Fe Ga N5 O4, 2(C4 H8 O)'
_chemical_formula_sum 'C45 H41 Cl Fe Ga N5 O6'
_chemical_formula_weight 908.85
_space_group_crystal_system monoclinic
_space_group_IT_number 14
_space_group_name_Hall '-P 2ybc'
_space_group_name_H-M_alt 'P 1 21/c 1'
_symmetry_space_group_name_Hall '-P 2ybc'
_symmetry_space_group_name_H-M 'P 1 21/c 1'
_atom_sites_solution_hydrogens geom
_atom_sites_solution_primary dual
_audit_creation_date 2018-09-27
_audit_creation_method
;
Olex2 1.2
(compiled 2018.05.29 svn.r3508 for OlexSys, GUI svn.r5506)
;
_audit_update_record
;
2018-09-27 deposited with the CCDC.
2018-12-19 downloaded from the CCDC.
;
_cell_angle_alpha 90
_cell_angle_beta 92.701(4)
_cell_angle_gamma 90
_cell_formula_units_Z 4
_cell_length_a 9.7841(14)
_cell_length_b 15.069(2)
_cell_length_c 28.034(4)
_cell_measurement_reflns_used 9871
_cell_measurement_temperature 170
_cell_measurement_theta_max 26.311
_cell_measurement_theta_min 2.928
_cell_volume 4128.6(10)
_computing_cell_refinement 'SAINT v8.37A (Bruker, 2015)'
_computing_data_collection APEX3
_computing_data_reduction 'SAINT v8.37A (Bruker, 2015)'
_computing_molecular_graphics 'Olex2 (Dolomanov et al., 2009)'
_computing_publication_material 'Olex2 (Dolomanov et al., 2009)'
_computing_structure_refinement 'XL (Sheldrick, 2008)'
_computing_structure_solution 'XT (Sheldrick, 2015)'
_diffrn_ambient_temperature 170.05
_diffrn_measured_fraction_theta_full 0.995
_diffrn_measured_fraction_theta_max 0.996
_diffrn_measurement_device_type 'Bruker APEX3 Photon 100'
_diffrn_measurement_method '\f and \w scans'
_diffrn_radiation_type MoK\a
_diffrn_radiation_wavelength 0.71073
_diffrn_reflns_av_R_equivalents 0.0777
_diffrn_reflns_av_unetI/netI 0.0474
_diffrn_reflns_Laue_measured_fraction_full 0.995
_diffrn_reflns_Laue_measured_fraction_max 0.996
_diffrn_reflns_limit_h_max 12
_diffrn_reflns_limit_h_min -12
_diffrn_reflns_limit_k_max 19
_diffrn_reflns_limit_k_min -19
_diffrn_reflns_limit_l_max 35
_diffrn_reflns_limit_l_min -35
_diffrn_reflns_number 64624
_diffrn_reflns_point_group_measured_fraction_full 0.995
_diffrn_reflns_point_group_measured_fraction_max 0.996
_diffrn_reflns_theta_full 25.242
_diffrn_reflns_theta_max 26.733
_diffrn_reflns_theta_min 2.928
_diffrn_standards_number 0
_exptl_absorpt_coefficient_mu 1.124
_exptl_absorpt_correction_T_max 0.7456
_exptl_absorpt_correction_T_min 0.5827
_exptl_absorpt_correction_type multi-scan
_exptl_absorpt_process_details
'SADABS-2016/2 (Bruker,2016/2) was used for absorption correction. wR2(int) was 0.1000 before and 0.0820 after correction. The Ratio of minimum to maximum transmission is 0.7815. The \l/2 correction factor is Not present.'
_exptl_crystal_colour orange
_exptl_crystal_colour_primary orange
_exptl_crystal_density_diffrn 1.462
_exptl_crystal_description prism
_exptl_crystal_F_000 1872
_exptl_crystal_size_max 0.26
_exptl_crystal_size_mid 0.2
_exptl_crystal_size_min 0.09
_refine_diff_density_max 0.734
_refine_diff_density_min -0.893
_refine_diff_density_rms 0.090
_refine_ls_extinction_method none
_refine_ls_goodness_of_fit_ref 1.118
_refine_ls_hydrogen_treatment constr
_refine_ls_matrix_type full
_refine_ls_number_parameters 532
_refine_ls_number_reflns 8735
_refine_ls_number_restraints 132
_refine_ls_restrained_S_all 1.124
_refine_ls_R_factor_all 0.0866
_refine_ls_R_factor_gt 0.0623
_refine_ls_shift/su_max 0.001
_refine_ls_shift/su_mean 0.000
_refine_ls_structure_factor_coef Fsqd
_refine_ls_weighting_details 'w=1/[\s^2^(Fo^2^)+(0.0510P)^2^+11.6170P] where P=(Fo^2^+2Fc^2^)/3'
_refine_ls_weighting_scheme calc
_refine_ls_wR_factor_gt 0.1433
_refine_ls_wR_factor_ref 0.1569
_reflns_Friedel_coverage 0.000
_reflns_number_gt 6749
_reflns_number_total 8735
_reflns_threshold_expression 'I > 2\s(I)'
_cod_data_source_file c8dt04276d2.cif
_cod_data_source_block as1130_p21c
_cod_depositor_comments 'Adding full bibliography for 7048404--7048410.cif.'
_cod_original_cell_volume 4128.8(10)
_cod_database_code 7048404
_shelx_shelxl_version_number 2016/6
_shelx_space_group_comment
;
The symmetry employed for this shelxl refinement is uniquely defined
by the following loop, which should always be used as a source of
symmetry information in preference to the above space-group names.
They are only intended as comments.
;
_shelx_estimated_absorpt_t_max 0.906
_shelx_estimated_absorpt_t_min 0.759
_olex2_refinement_description
;
1. Fixed Uiso
 At 1.2 times of:
  All C(H) groups, All C(H,H) groups
2. Restrained distances
 C5-C6 \\sim C6-C1A \\sim C1A-C1B
 with sigma of 0.02
 O5-C5 \\sim O5-C1B
 with sigma of 0.02
 O5-C6 \\sim O5-C1A
 with sigma of 0.04
 C6-C1B \\sim C5-C1A
 with sigma of 0.04
 C1C-C1D \\sim C1D-C1E \\sim C1E-C1F
 with sigma of 0.02
 O6-C1C \\sim O6-C1F
 with sigma of 0.02
 O6-C1D \\sim O6-C1E
 with sigma of 0.04
 C1D-C1F \\sim C1C-C1E
 with sigma of 0.04
3. Uiso/Uaniso restraints and constraints
O5 \\sim C5 \\sim C6 \\sim C1A \\sim C1B: within 2A with sigma of 0.04 and
sigma for terminal atoms of 0.08
O6 \\sim C1C \\sim C1D \\sim C1E \\sim C1F: within 2A with sigma of 0.04 and
sigma for terminal atoms of 0.08
4. Rigid body (RIGU) restrains
 O5, C5, C6, C1A, C1B
 with sigma for 1-2 distances of 0.004 and sigma for 1-3 distances of 0.004
 O6, C1C, C1D, C1E, C1F
 with sigma for 1-2 distances of 0.004 and sigma for 1-3 distances of 0.004
5.a Secondary CH2 refined with riding coordinates:
 C20(H20A,H20B), C27(H27A,H27B), C5(H5A,H5B), C6(H6A,H6B), C1A(H1AA,H1AB),
 C1B(H1BA,H1BB), C1C(H1CA,H1CB), C1D(H1DA,H1DB), C1E(H1EA,H1EB), C1F(H1FA,H1FB)
5.b Aromatic/amide H refined with riding coordinates:
 C11(H11), C10(H10), C9(H9), C2(H2), C22(H22), C0AA(H0AA), C26(H26), C3(H3),
 C18(H18), C24(H24), C29(H29), C30(H30), C4(H4), C25(H25), C15(H15), C31(H31),
 C23(H23), C17(H17), C33(H33), C16(H16), C32(H32)
;
_olex2_submission_special_instructions 'No special instructions were received'

loop_
_space_group_symop_operation_xyz
'x, y, z'
'-x, y+1/2, -z+1/2'
'-x, -y, -z'
'x, -y-1/2, z-1/2'

loop_
_atom_site_label
_atom_site_type_symbol
_atom_site_fract_x
_atom_site_fract_y
_atom_site_fract_z
_atom_site_U_iso_or_equiv
_atom_site_adp_type
_atom_site_occupancy
_atom_site_site_symmetry_order
_atom_site_calc_flag
_atom_site_refinement_flags_posn
_atom_site_refinement_flags_adp
Ga1 Ga 0.27972(4) 0.67773(3) 0.68576(2) 0.02638(13) Uani 1 1 d . .
Fe1 Fe 0.11564(6) 0.66109(4) 0.62067(2) 0.02869(16) Uani 1 1 d . .
Cl1 Cl 0.23732(12) 0.66620(8) 0.76360(4) 0.0433(3) Uani 1 1 d . .
N2 N 0.4799(3) 0.7063(2) 0.66125(11) 0.0242(7) Uani 1 1 d . .
N1 N 0.3134(3) 0.8196(2) 0.69461(12) 0.0284(7) Uani 1 1 d . .
N3 N 0.4005(3) 0.5572(2) 0.69148(13) 0.0300(8) Uani 1 1 d . .
O1 O -0.0690(4) 0.7364(3) 0.68873(13) 0.0532(9) Uani 1 1 d . .
O2 O 0.2845(3) 0.7881(2) 0.57122(11) 0.0444(8) Uani 1 1 d . .
O4 O -0.0811(4) 0.6424(3) 0.53985(12) 0.0561(10) Uani 1 1 d . .
N4 N 0.4304(4) 0.9417(2) 0.67729(13) 0.0328(8) Uani 1 1 d . .
C7 C 0.4182(4) 0.8519(2) 0.67273(14) 0.0281(9) Uani 1 1 d . .
N5 N 0.5667(4) 0.4725(2) 0.66404(13) 0.0343(8) Uani 1 1 d . .
C13 C 0.5091(4) 0.5551(2) 0.66569(15) 0.0277(9) Uani 1 1 d . .
C8 C 0.5083(4) 0.7904(3) 0.64875(14) 0.0275(8) Uani 1 1 d . .
C12 C 0.5547(4) 0.6388(3) 0.64484(15) 0.0278(8) Uani 1 1 d . .
O3 O 0.1826(5) 0.4721(2) 0.61932(17) 0.0799(15) Uani 1 1 d . .
C34 C 0.0058(5) 0.7055(3) 0.66239(16) 0.0364(10) Uani 1 1 d . .
C1 C 0.2507(5) 0.8916(3) 0.71561(15) 0.0349(10) Uani 1 1 d . .
C11 C 0.6558(4) 0.6532(3) 0.61326(16) 0.0353(10) Uani 1 1 d . .
H11 H 0.707277 0.605185 0.601406 0.042 Uiso 1 1 calc R .
C10 C 0.6806(4) 0.7401(3) 0.59915(17) 0.0378(10) Uani 1 1 d . .
H10 H 0.748835 0.751648 0.576950 0.045 Uiso 1 1 calc R .
C35 C 0.2200(4) 0.7373(3) 0.59135(15) 0.0335(9) Uani 1 1 d . .
C9 C 0.6073(4) 0.8091(3) 0.61702(16) 0.0348(10) Uani 1 1 d . .
H9 H 0.624600 0.868475 0.607677 0.042 Uiso 1 1 calc R .
C19 C 0.3820(5) 0.4711(3) 0.70754(16) 0.0379(11) Uani 1 1 d . .
C21 C 0.5166(5) 1.0479(3) 0.61699(16) 0.0350(10) Uani 1 1 d . .
C37 C -0.0047(5) 0.6504(3) 0.57195(17) 0.0387(10) Uani 1 1 d . .
C14 C 0.4859(5) 0.4179(3) 0.69056(16) 0.0403(11) Uani 1 1 d . .
C3AA C 0.3255(4) 0.9681(3) 0.70426(16) 0.0345(10) Uani 1 1 d . .
C36 C 0.1579(5) 0.5468(3) 0.62121(18) 0.0469(12) Uani 1 1 d . .
C20 C 0.5409(5) 1.0003(3) 0.66374(17) 0.0403(11) Uani 1 1 d . .
H20A H 0.625608 0.964698 0.662092 0.048 Uiso 1 1 calc R .
H20B H 0.556657 1.045065 0.689233 0.048 Uiso 1 1 calc R .
C28 C 0.6507(5) 0.4287(3) 0.58556(18) 0.0452(12) Uani 1 1 d . .
C27 C 0.6845(5) 0.4437(3) 0.63818(18) 0.0470(13) Uani 1 1 d . .
H27A H 0.720504 0.387805 0.652499 0.056 Uiso 1 1 calc R .
H27B H 0.757405 0.489069 0.641784 0.056 Uiso 1 1 calc R .
C2 C 0.1385(5) 0.8952(4) 0.74370(17) 0.0436(12) Uani 1 1 d . .
H2 H 0.088813 0.843542 0.751716 0.052 Uiso 1 1 calc R .
C22 C 0.5958(6) 1.1221(3) 0.60845(19) 0.0492(13) Uani 1 1 d . .
H22 H 0.659223 1.142996 0.632591 0.059 Uiso 1 1 calc R .
C0AA C 0.2860(6) 1.0515(3) 0.7200(2) 0.0554(15) Uani 1 1 d . .
H0AA H 0.334063 1.103615 0.711688 0.067 Uiso 1 1 calc R .
C26 C 0.4245(5) 1.0183(3) 0.58202(18) 0.0450(12) Uani 1 1 d . .
H26 H 0.370171 0.967390 0.587404 0.054 Uiso 1 1 calc R .
C3 C 0.1026(6) 0.9797(4) 0.7596(2) 0.0628(17) Uani 1 1 d . .
H3 H 0.026242 0.985778 0.779046 0.075 Uiso 1 1 calc R .
C18 C 0.2825(6) 0.4364(4) 0.73606(18) 0.0523(14) Uani 1 1 d . .
H18 H 0.211164 0.471952 0.747683 0.063 Uiso 1 1 calc R .
C24 C 0.4903(7) 1.1367(4) 0.5306(2) 0.0641(16) Uani 1 1 d . .
H24 H 0.480143 1.167233 0.501042 0.077 Uiso 1 1 calc R .
C29 C 0.5206(6) 0.4039(3) 0.56861(19) 0.0505(13) Uani 1 1 d . .
H29 H 0.448391 0.398290 0.589904 0.061 Uiso 1 1 calc R .
C30 C 0.4974(7) 0.3875(4) 0.5202(2) 0.0602(16) Uani 1 1 d . .
H30 H 0.408398 0.370844 0.508439 0.072 Uiso 1 1 calc R .
C4 C 0.1762(7) 1.0553(4) 0.7476(2) 0.070(2) Uani 1 1 d . .
H4 H 0.148292 1.111365 0.759196 0.084 Uiso 1 1 calc R .
C25 C 0.4112(6) 1.0631(4) 0.5388(2) 0.0643(16) Uani 1 1 d . .
H25 H 0.347076 1.042914 0.514718 0.077 Uiso 1 1 calc R .
C15 C 0.4980(7) 0.3279(3) 0.7014(2) 0.0610(17) Uani 1 1 d . .
H15 H 0.569253 0.291988 0.690027 0.073 Uiso 1 1 calc R .
C31 C 0.5992(8) 0.3949(4) 0.4894(2) 0.0683(19) Uani 1 1 d . .
H31 H 0.581920 0.382911 0.456404 0.082 Uiso 1 1 calc R .
C23 C 0.5833(6) 1.1659(3) 0.5650(2) 0.0582(15) Uani 1 1 d . .
H23 H 0.639026 1.216014 0.559204 0.070 Uiso 1 1 calc R .
C17 C 0.2939(8) 0.3461(4) 0.7465(2) 0.075(2) Uani 1 1 d . .
H17 H 0.227794 0.319187 0.765620 0.090 Uiso 1 1 calc R .
C33 C 0.7535(6) 0.4366(4) 0.5545(2) 0.0636(16) Uani 1 1 d . .
H33 H 0.842728 0.453555 0.565809 0.076 Uiso 1 1 calc R .
C16 C 0.3986(9) 0.2948(4) 0.7300(2) 0.074(2) Uani 1 1 d . .
H16 H 0.402413 0.233880 0.738661 0.089 Uiso 1 1 calc R .
C32 C 0.7268(8) 0.4198(5) 0.5060(2) 0.075(2) Uani 1 1 d . .
H32 H 0.798160 0.425651 0.484400 0.090 Uiso 1 1 calc R .
O5 O -0.1698(5) 0.9439(4) 0.6000(2) 0.123(2) Uani 1 1 d D U
C5 C -0.1145(9) 0.9521(10) 0.5572(3) 0.166(5) Uani 1 1 d D U
H5A H -0.156242 1.003427 0.540034 0.200 Uiso 1 1 calc R .
H5B H -0.134719 0.898146 0.538037 0.200 Uiso 1 1 calc R .
C6 C 0.0336(7) 0.9646(6) 0.5624(2) 0.093(2) Uani 1 1 d D U
H6A H 0.061098 1.021657 0.548131 0.111 Uiso 1 1 calc R .
H6B H 0.082647 0.915623 0.546979 0.111 Uiso 1 1 calc R .
C1A C 0.0618(5) 0.9645(5) 0.6147(2) 0.0616(15) Uani 1 1 d D U
H1AA H 0.109564 0.909380 0.625122 0.074 Uiso 1 1 calc R .
H1AB H 0.118616 1.016140 0.624761 0.074 Uiso 1 1 calc R .
C1B C -0.0742(7) 0.9697(6) 0.6345(3) 0.093(2) Uani 1 1 d D U
H1BA H -0.078284 0.930332 0.662705 0.111 Uiso 1 1 calc R .
H1BB H -0.092713 1.031219 0.644772 0.111 Uiso 1 1 calc R .
O6 O 0.1690(9) 1.2359(6) 0.6224(3) 0.162(3) Uani 1 1 d D U
C1C C 0.0327(10) 1.2572(8) 0.6468(3) 0.122(3) Uani 1 1 d D U
H1CA H 0.016355 1.212349 0.671762 0.147 Uiso 1 1 calc R .
H1CB H 0.038990 1.316213 0.662278 0.147 Uiso 1 1 calc R .
C1D C -0.0716(9) 1.2563(7) 0.6135(3) 0.112(3) Uani 1 1 d D U
H1DA H -0.120039 1.313998 0.613848 0.134 Uiso 1 1 calc R .
H1DB H -0.137542 1.209330 0.621366 0.134 Uiso 1 1 calc R .
C1E C -0.0262(10) 1.2415(7) 0.5690(3) 0.123(3) Uani 1 1 d D U
H1EA H -0.069760 1.283770 0.545954 0.147 Uiso 1 1 calc R .
H1EB H -0.050045 1.180458 0.558502 0.147 Uiso 1 1 calc R .
C1F C 0.1158(11) 1.2526(7) 0.5708(3) 0.117(3) Uani 1 1 d D U
H1FA H 0.139210 1.313586 0.560823 0.140 Uiso 1 1 calc R .
H1FB H 0.158116 1.210162 0.548901 0.140 Uiso 1 1 calc R .

loop_
_atom_site_aniso_label
_atom_site_aniso_U_11
_atom_site_aniso_U_22
_atom_site_aniso_U_33
_atom_site_aniso_U_23
_atom_site_aniso_U_13
_atom_site_aniso_U_12
Ga1 0.0220(2) 0.0273(2) 0.0299(2) 0.00713(18) 0.00160(17) -0.00023(18)
Fe1 0.0239(3) 0.0309(3) 0.0312(3) 0.0060(2) 0.0003(2) -0.0002(2)
Cl1 0.0409(6) 0.0571(7) 0.0322(6) 0.0145(5) 0.0056(5) 0.0040(5)
N2 0.0226(17) 0.0189(15) 0.0309(17) 0.0034(13) -0.0007(13) -0.0013(13)
N1 0.0316(18) 0.0248(16) 0.0285(17) -0.0001(14) -0.0028(14) 0.0047(14)
N3 0.0265(18) 0.0234(16) 0.039(2) 0.0111(14) -0.0053(15) -0.0020(14)
O1 0.043(2) 0.068(2) 0.050(2) -0.0047(18) 0.0112(17) 0.0052(18)
O2 0.046(2) 0.0467(19) 0.0414(18) 0.0117(15) 0.0060(15) -0.0112(16)
O4 0.0365(19) 0.091(3) 0.0403(19) -0.0049(19) -0.0058(16) 0.0042(19)
N4 0.041(2) 0.0176(16) 0.039(2) -0.0014(14) -0.0078(16) 0.0021(15)
C7 0.033(2) 0.0179(17) 0.032(2) 0.0031(16) -0.0065(17) -0.0016(16)
N5 0.040(2) 0.0205(16) 0.040(2) -0.0026(15) -0.0145(16) 0.0043(15)
C13 0.025(2) 0.0208(18) 0.036(2) 0.0003(16) -0.0080(17) 0.0027(16)
C8 0.030(2) 0.0218(18) 0.030(2) 0.0057(16) -0.0031(17) -0.0020(16)
C12 0.023(2) 0.0246(19) 0.035(2) 0.0003(16) -0.0053(16) -0.0011(16)
O3 0.111(4) 0.030(2) 0.094(3) -0.003(2) -0.052(3) 0.005(2)
C34 0.030(2) 0.042(2) 0.036(2) 0.005(2) -0.0032(19) -0.005(2)
C1 0.035(2) 0.037(2) 0.031(2) -0.0065(18) -0.0109(18) 0.0133(19)
C11 0.028(2) 0.034(2) 0.044(3) -0.0027(19) 0.0036(19) 0.0034(18)
C10 0.023(2) 0.045(3) 0.047(3) 0.005(2) 0.0088(19) -0.0027(19)
C35 0.030(2) 0.040(2) 0.030(2) 0.0021(19) -0.0033(18) 0.0006(19)
C9 0.035(2) 0.026(2) 0.043(2) 0.0115(18) 0.0003(19) -0.0086(18)
C19 0.046(3) 0.027(2) 0.038(2) 0.0138(18) -0.018(2) -0.016(2)
C21 0.035(2) 0.024(2) 0.045(3) -0.0005(18) -0.004(2) 0.0051(18)
C37 0.028(2) 0.049(3) 0.040(3) 0.003(2) 0.010(2) 0.003(2)
C14 0.059(3) 0.022(2) 0.038(2) 0.0056(18) -0.020(2) -0.002(2)
C3AA 0.032(2) 0.029(2) 0.040(2) -0.0065(18) -0.0210(19) 0.0106(18)
C36 0.048(3) 0.039(3) 0.052(3) 0.005(2) -0.020(2) -0.005(2)
C20 0.048(3) 0.023(2) 0.048(3) 0.0050(19) -0.017(2) -0.0093(19)
C28 0.055(3) 0.029(2) 0.051(3) -0.011(2) -0.013(2) 0.023(2)
C27 0.054(3) 0.033(2) 0.052(3) -0.010(2) -0.014(2) 0.025(2)
C2 0.031(2) 0.059(3) 0.040(3) -0.018(2) -0.007(2) 0.012(2)
C22 0.064(3) 0.024(2) 0.059(3) 0.003(2) -0.012(3) -0.006(2)
C0AA 0.063(4) 0.034(3) 0.067(4) -0.020(2) -0.022(3) 0.014(2)
C26 0.040(3) 0.043(3) 0.051(3) 0.009(2) -0.006(2) -0.006(2)
C3 0.043(3) 0.085(4) 0.059(3) -0.042(3) -0.013(3) 0.022(3)
C18 0.059(3) 0.051(3) 0.045(3) 0.021(2) -0.021(2) -0.032(3)
C24 0.080(4) 0.061(4) 0.051(3) 0.025(3) -0.001(3) 0.001(3)
C29 0.067(4) 0.032(2) 0.051(3) -0.002(2) -0.015(3) 0.010(2)
C30 0.083(4) 0.044(3) 0.051(3) -0.008(3) -0.023(3) 0.014(3)
C4 0.065(4) 0.062(4) 0.080(4) -0.046(3) -0.024(3) 0.026(3)
C25 0.061(4) 0.080(4) 0.049(3) 0.013(3) -0.017(3) -0.007(3)
C15 0.105(5) 0.022(2) 0.053(3) 0.003(2) -0.039(3) -0.004(3)
C31 0.100(5) 0.054(3) 0.049(3) -0.014(3) -0.017(4) 0.035(4)
C23 0.072(4) 0.033(3) 0.069(4) 0.016(3) 0.002(3) -0.003(3)
C17 0.116(6) 0.053(4) 0.052(3) 0.032(3) -0.042(4) -0.054(4)
C33 0.053(3) 0.067(4) 0.070(4) -0.021(3) -0.001(3) 0.028(3)
C16 0.132(6) 0.026(3) 0.059(4) 0.014(3) -0.047(4) -0.027(4)
C32 0.082(5) 0.084(5) 0.059(4) -0.015(3) 0.005(3) 0.038(4)
O5 0.056(3) 0.149(5) 0.163(5) 0.078(5) -0.007(3) -0.038(3)
C5 0.108(6) 0.288(14) 0.098(6) 0.071(8) -0.048(5) -0.097(8)
C6 0.074(4) 0.137(7) 0.066(4) 0.019(4) -0.012(3) 0.012(5)
C1A 0.037(3) 0.081(4) 0.066(3) 0.007(3) -0.010(2) -0.006(3)
C1B 0.074(4) 0.095(5) 0.111(5) 0.008(5) 0.023(4) 0.000(4)
O6 0.160(6) 0.180(8) 0.141(6) -0.014(6) -0.028(5) -0.001(6)
C1C 0.133(7) 0.149(9) 0.086(5) -0.001(6) 0.009(5) -0.049(7)
C1D 0.107(6) 0.144(8) 0.083(5) 0.047(5) -0.003(4) -0.023(6)
C1E 0.140(7) 0.112(7) 0.113(6) -0.004(6) -0.028(6) 0.011(6)
C1F 0.145(7) 0.122(7) 0.083(5) -0.001(5) -0.005(5) -0.024(7)

loop_
_atom_type_symbol
_atom_type_description
_atom_type_scat_dispersion_real
_atom_type_scat_dispersion_imag
_atom_type_scat_source
C C 0.0033 0.0016 'International Tables Vol C Tables 4.2.6.8 and 6.1.1.4'
H H 0.0000 0.0000 'International Tables Vol C Tables 4.2.6.8 and 6.1.1.4'
Cl Cl 0.1484 0.1585 'International Tables Vol C Tables 4.2.6.8 and 6.1.1.4'
Fe Fe 0.3463 0.8444 'International Tables Vol C Tables 4.2.6.8 and 6.1.1.4'
Ga Ga 0.2307 1.6083 'International Tables Vol C Tables 4.2.6.8 and 6.1.1.4'
N N 0.0061 0.0033 'International Tables Vol C Tables 4.2.6.8 and 6.1.1.4'
O O 0.0106 0.0060 'International Tables Vol C Tables 4.2.6.8 and 6.1.1.4'

loop_
_geom_angle_atom_site_label_1
_geom_angle_atom_site_label_2
_geom_angle_atom_site_label_3
_geom_angle
Cl1 Ga1 Fe1 125.88(4)
N2 Ga1 Fe1 111.52(9)
N2 Ga1 Cl1 122.59(9)
N2 Ga1 N1 72.79(12)
N2 Ga1 N3 71.94(12)
N1 Ga1 Fe1 106.46(9)
N1 Ga1 Cl1 89.95(10)
N3 Ga1 Fe1 108.24(9)
N3 Ga1 Cl1 89.34(10)
N3 Ga1 N1 137.35(13)
C34 Fe1 Ga1 82.04(15)
C34 Fe1 C35 116.6(2)
C34 Fe1 C37 98.2(2)
C34 Fe1 C36 120.9(2)
C35 Fe1 Ga1 84.53(14)
C35 Fe1 C37 94.5(2)
C35 Fe1 C36 119.8(2)
C37 Fe1 Ga1 178.98(16)
C37 Fe1 C36 93.7(2)
C36 Fe1 Ga1 86.99(15)
C8 N2 Ga1 118.3(3)
C12 N2 Ga1 118.4(2)
C12 N2 C8 120.0(3)
C7 N1 Ga1 115.4(3)
C7 N1 C1 106.1(3)
C1 N1 Ga1 138.4(3)
C13 N3 Ga1 115.6(3)
C13 N3 C19 106.1(4)
C19 N3 Ga1 136.7(3)
C7 N4 C20 129.7(4)
C3AA N4 C7 106.1(4)
C3AA N4 C20 123.7(4)
N1 C7 N4 113.0(4)
N1 C7 C8 118.7(3)
N4 C7 C8 128.2(4)
C13 N5 C14 106.0(4)
C13 N5 C27 128.7(4)
C14 N5 C27 125.2(4)
N3 C13 N5 112.7(4)
N3 C13 C12 117.9(3)
N5 C13 C12 129.4(4)
N2 C8 C7 109.9(3)
N2 C8 C9 121.4(4)
C9 C8 C7 128.7(4)
N2 C12 C13 109.4(3)
N2 C12 C11 121.3(4)
C11 C12 C13 129.3(4)
O1 C34 Fe1 177.7(4)
N1 C1 C3AA 107.4(4)
C2 C1 N1 130.5(5)
C2 C1 C3AA 122.1(4)
C12 C11 H11 120.9
C12 C11 C10 118.1(4)
C10 C11 H11 120.9
C11 C10 H10 119.7
C9 C10 C11 120.6(4)
C9 C10 H10 119.7
O2 C35 Fe1 177.7(4)
C8 C9 H9 120.7
C10 C9 C8 118.5(4)
C10 C9 H9 120.7
N3 C19 C14 108.5(4)
N3 C19 C18 130.1(5)
C18 C19 C14 121.4(4)
C22 C21 C20 117.9(4)
C26 C21 C20 122.6(4)
C26 C21 C22 119.4(4)
O4 C37 Fe1 178.6(4)
N5 C14 C19 106.7(4)
N5 C14 C15 130.6(5)
C15 C14 C19 122.7(5)
N4 C3AA C1 107.4(4)
N4 C3AA C0AA 131.8(5)
C0AA C3AA C1 120.8(5)
O3 C36 Fe1 176.7(5)
N4 C20 C21 115.3(4)
N4 C20 H20A 108.5
N4 C20 H20B 108.5
C21 C20 H20A 108.5
C21 C20 H20B 108.5
H20A C20 H20B 107.5
C29 C28 C27 121.9(5)
C33 C28 C27 118.3(5)
C33 C28 C29 119.7(5)
N5 C27 C28 112.8(4)
N5 C27 H27A 109.0
N5 C27 H27B 109.0
C28 C27 H27A 109.0
C28 C27 H27B 109.0
H27A C27 H27B 107.8
C1 C2 H2 122.1
C1 C2 C3 115.8(5)
C3 C2 H2 122.1
C21 C22 H22 119.7
C23 C22 C21 120.6(5)
C23 C22 H22 119.7
C3AA C0AA H0AA 121.4
C4 C0AA C3AA 117.3(6)
C4 C0AA H0AA 121.4
C21 C26 H26 120.1
C21 C26 C25 119.8(5)
C25 C26 H26 120.1
C2 C3 H3 119.1
C4 C3 C2 121.7(5)
C4 C3 H3 119.1
C19 C18 H18 122.0
C19 C18 C17 115.9(6)
C17 C18 H18 122.0
C25 C24 H24 119.9
C23 C24 H24 119.9
C23 C24 C25 120.2(5)
C28 C29 H29 120.4
C30 C29 C28 119.2(6)
C30 C29 H29 120.4
C29 C30 H30 119.4
C31 C30 C29 121.2(6)
C31 C30 H30 119.4
C0AA C4 C3 122.3(5)
C0AA C4 H4 118.8
C3 C4 H4 118.8
C26 C25 H25 119.8
C24 C25 C26 120.4(5)
C24 C25 H25 119.8
C14 C15 H15 122.5
C16 C15 C14 115.0(6)
C16 C15 H15 122.5
C30 C31 H31 120.2
C30 C31 C32 119.6(6)
C32 C31 H31 120.2
C22 C23 H23 120.2
C24 C23 C22 119.6(5)
C24 C23 H23 120.2
C18 C17 H17 119.0
C16 C17 C18 121.9(6)
C16 C17 H17 119.0
C28 C33 H33 120.1
C28 C33 C32 119.7(6)
C32 C33 H33 120.1
C15 C16 H16 118.5
C17 C16 C15 123.1(5)
C17 C16 H16 118.5
C31 C32 C33 120.6(7)
C31 C32 H32 119.7
C33 C32 H32 119.7
C5 O5 C1B 108.3(6)
O5 C5 H5A 109.4
O5 C5 H5B 109.4
O5 C5 C6 111.3(6)
H5A C5 H5B 108.0
C6 C5 H5A 109.4
C6 C5 H5B 109.4
C5 C6 H6A 111.1
C5 C6 H6B 111.1
C5 C6 C1A 103.5(6)
H6A C6 H6B 109.0
C1A C6 H6A 111.1
C1A C6 H6B 111.1
C6 C1A H1AA 110.9
C6 C1A H1AB 110.9
H1AA C1A H1AB 108.9
C1B C1A C6 104.2(5)
C1B C1A H1AA 110.9
C1B C1A H1AB 110.9
O5 C1B C1A 108.6(6)
O5 C1B H1BA 110.0
O5 C1B H1BB 110.0
C1A C1B H1BA 110.0
C1A C1B H1BB 110.0
H1BA C1B H1BB 108.4
C1F O6 C1C 97.0(7)
O6 C1C H1CA 109.9
O6 C1C H1CB 109.9
H1CA C1C H1CB 108.3
C1D C1C O6 109.1(7)
C1D C1C H1CA 109.9
C1D C1C H1CB 109.9
C1C C1D H1DA 109.3
C1C C1D H1DB 109.3
C1C C1D C1E 111.5(8)
H1DA C1D H1DB 108.0
C1E C1D H1DA 109.3
C1E C1D H1DB 109.3
C1D C1E H1EA 110.0
C1D C1E H1EB 110.0
C1D C1E C1F 108.4(8)
H1EA C1E H1EB 108.4
C1F C1E H1EA 110.0
C1F C1E H1EB 110.0
O6 C1F H1FA 110.1
O6 C1F H1FB 110.1
C1E C1F O6 107.8(8)
C1E C1F H1FA 110.1
C1E C1F H1FB 110.1
H1FA C1F H1FB 108.5

loop_
_geom_bond_atom_site_label_1
_geom_bond_atom_site_label_2
_geom_bond_distance
Ga1 Fe1 2.3862(8)
Ga1 Cl1 2.2469(12)
Ga1 N2 2.149(3)
Ga1 N1 2.175(3)
Ga1 N3 2.169(3)
Fe1 C34 1.757(5)
Fe1 C35 1.765(5)
Fe1 C37 1.768(5)
Fe1 C36 1.771(5)
N2 C8 1.347(5)
N2 C12 1.347(5)
N1 C7 1.313(5)
N1 C1 1.392(5)
N3 C13 1.313(5)
N3 C19 1.387(5)
O1 C34 1.162(6)
O2 C35 1.156(5)
O4 C37 1.149(6)
N4 C7 1.364(5)
N4 C3AA 1.363(6)
N4 C20 1.460(6)
C7 C8 1.464(6)
N5 C13 1.368(5)
N5 C14 1.382(6)
N5 C27 1.457(6)
C13 C12 1.468(5)
C8 C9 1.375(6)
C12 C11 1.375(6)
O3 C36 1.153(6)
C1 C3AA 1.410(7)
C1 C2 1.382(7)
C11 H11 0.9500
C11 C10 1.393(6)
C10 H10 0.9500
C10 C9 1.371(6)
C9 H9 0.9500
C19 C14 1.395(7)
C19 C18 1.391(7)
C21 C20 1.503(6)
C21 C22 1.388(6)
C21 C26 1.374(6)
C14 C15 1.394(6)
C3AA C0AA 1.393(6)
C20 H20A 0.9900
C20 H20B 0.9900
C28 C27 1.513(7)
C28 C29 1.388(7)
C28 C33 1.367(8)
C27 H27A 0.9900
C27 H27B 0.9900
C2 H2 0.9500
C2 C3 1.399(7)
C22 H22 0.9500
C22 C23 1.385(7)
C0AA H0AA 0.9500
C0AA C4 1.354(9)
C26 H26 0.9500
C26 C25 1.387(7)
C3 H3 0.9500
C3 C4 1.398(9)
C18 H18 0.9500
C18 C17 1.395(8)
C24 H24 0.9500
C24 C25 1.378(8)
C24 C23 1.367(8)
C29 H29 0.9500
C29 C30 1.388(7)
C30 H30 0.9500
C30 C31 1.353(9)
C4 H4 0.9500
C25 H25 0.9500
C15 H15 0.9500
C15 C16 1.382(10)
C31 H31 0.9500
C31 C32 1.365(9)
C23 H23 0.9500
C17 H17 0.9500
C17 C16 1.380(10)
C33 H33 0.9500
C33 C32 1.394(8)
C16 H16 0.9500
C32 H32 0.9500
O5 C5 1.345(9)
O5 C1B 1.370(9)
C5 H5A 0.9900
C5 H5B 0.9900
C5 C6 1.462(9)
C6 H6A 0.9900
C6 H6B 0.9900
C6 C1A 1.480(8)
C1A H1AA 0.9900
C1A H1AB 0.9900
C1A C1B 1.468(8)
C1B H1BA 0.9900
C1B H1BB 0.9900
O6 C1C 1.561(11)
O6 C1F 1.537(10)
C1C H1CA 0.9900
C1C H1CB 0.9900
C1C C1D 1.352(10)
C1D H1DA 0.9900
C1D H1DB 0.9900
C1D C1E 1.362(10)
C1E H1EA 0.9900
C1E H1EB 0.9900
C1E C1F 1.398(10)
C1F H1FA 0.9900
C1F H1FB 0.9900
